data_1500010
loop_
_publ_author_name
'Raj Pal Sharma'
'Bal Krishan Vermani'
'Rajni Sharma'
'Ritu Bala'
'Dip Singh Gill'
'Juan M. Salas'
'Miguel Quir\'os'

_publ_contact_author_address
;
     Departamento de Qu\'imica Inorg\'anica
     Facultad de Ciencias
     Universidad de Granada
     18071 Granada
     SPAIN
;
_publ_contact_author_email mquiros@ugr.es
_publ_contact_author_fax 34-58-248526
_publ_contact_author_name 'Miguel Quir\'os'
_publ_contact_author_phone 34-58-240441
_publ_section_title
;
 Synthesis, spectroscopic characterization and
 X-ray structure determinations and packing of tetralkylammonium
 trans-diamminetetranitrocobaltate(III) complex salts where
 alkyl = methyl or ehtyl
;
_journal_name_full 'Journal of Molecular Structure'
_journal_page_first 222
_journal_page_last 227
_journal_paper_doi 10.1016/j.molstruc.2005.09.008
_journal_volume 784
_journal_year 2006
_chemical_formula_sum 'C4 H18 Co N7 O8'
_chemical_formula_weight 351.18
_chemical_name_systematic
; 
 ? 
;
_space_group_IT_number 11
_symmetry_cell_setting monoclinic
_symmetry_space_group_name_Hall '-P 2yb'
_symmetry_space_group_name_H-M 'P 1 21/m 1'
_atom_sites_solution_hydrogens geom
_atom_sites_solution_primary direct
_atom_sites_solution_secondary difmap
_audit_creation_method SHELXL-97
_cell_angle_alpha 90.00
_cell_angle_beta 90.078(7)
_cell_angle_gamma 90.00
_cell_formula_units_Z 2
_cell_length_a 6.1926(7)
_cell_length_b 18.248(3)
_cell_length_c 6.2335(6)
_cell_measurement_reflns_used 35
_cell_measurement_temperature 293(2)
_cell_measurement_theta_max 12.43
_cell_measurement_theta_min 4.64
_cell_volume 704.41(16)
_computing_cell_refinement 'Siemens XSCANS'
_computing_data_collection 'Siemens XSCANS'
_computing_data_reduction 'Siemens SHELXTL'
_computing_structure_refinement 'SHELXL-97 (Sheldrick, 1997)'
_computing_structure_solution 'SHELXS-97 (Sheldrick, 1990)'
_diffrn_ambient_temperature 293(2)
_diffrn_measured_fraction_theta_full 1.000
_diffrn_measured_fraction_theta_max 1.000
_diffrn_measurement_device_type 'Siemens P4'
_diffrn_measurement_method '2\q/\w scans'
_diffrn_radiation_monochromator graphite
_diffrn_radiation_source 'fine-focus sealed tube'
_diffrn_radiation_type MoK\a
_diffrn_radiation_wavelength 0.71073
_diffrn_reflns_av_R_equivalents 0.0213
_diffrn_reflns_av_sigmaI/netI 0.0350
_diffrn_reflns_limit_h_max 9
_diffrn_reflns_limit_h_min -1
_diffrn_reflns_limit_k_max 27
_diffrn_reflns_limit_k_min -1
_diffrn_reflns_limit_l_max 9
_diffrn_reflns_limit_l_min -9
_diffrn_reflns_number 3406
_diffrn_reflns_theta_full 32.50
_diffrn_reflns_theta_max 32.50
_diffrn_reflns_theta_min 2.23
_diffrn_standards_decay_% 7.92
_diffrn_standards_interval_count 97
_diffrn_standards_number 3
_exptl_absorpt_coefficient_mu 1.268
_exptl_absorpt_correction_T_max 0.7786
_exptl_absorpt_correction_T_min 0.6546
_exptl_absorpt_correction_type psi-scan
_exptl_crystal_colour red
_exptl_crystal_density_diffrn 1.656
_exptl_crystal_density_method 'not measured'
_exptl_crystal_description 'irregular shape'
_exptl_crystal_F_000 364
_exptl_crystal_size_max 0.4
_exptl_crystal_size_mid 0.2
_exptl_crystal_size_min 0.05
_refine_diff_density_max 1.425
_refine_diff_density_min -1.244
_refine_diff_density_rms 0.181
_refine_ls_extinction_method none
_refine_ls_goodness_of_fit_ref 1.236
_refine_ls_hydrogen_treatment mixed
_refine_ls_matrix_type full
_refine_ls_number_parameters 107
_refine_ls_number_reflns 2630
_refine_ls_number_restraints 10
_refine_ls_restrained_S_all 1.234
_refine_ls_R_factor_all 0.0999
_refine_ls_R_factor_gt 0.0868
_refine_ls_shift/su_max 0.003
_refine_ls_shift/su_mean 0.000
_refine_ls_structure_factor_coef Fsqd
_refine_ls_weighting_details 'calc w=1/[\s^2^(Fo^2^)+(0.1300P)^2^+3.0000P] where P=(Fo^2^+2Fc^2^)/3'
_refine_ls_weighting_scheme calc
_refine_ls_wR_factor_gt 0.2891
_refine_ls_wR_factor_ref 0.2981
_reflns_number_gt 2110
_reflns_number_total 2630
_reflns_threshold_expression >2sigma(I)
_cod_data_source_file coinmet.cif
_cod_data_source_block coinmet
_cod_depositor_comments
;
The following automatic conversions were performed:

'_exptl_absorpt_correction_type' tag value 'psi-scans' was replaced
with 'psi-scan' value.

Automatic conversion script
Id: cif_fix_values 1646 2011-03-28 12:23:43Z adriana 
;
_cod_original_sg_symbol_H-M 'P 2(1)/m  '
_cod_database_code 1500010

loop_
_symmetry_equiv_pos_as_xyz
'x, y, z'
'-x, y+1/2, -z'
'-x, -y, -z'
'x, -y-1/2, z'

loop_
_atom_site_label
_atom_site_type_symbol
_atom_site_fract_x
_atom_site_fract_y
_atom_site_fract_z
_atom_site_U_iso_or_equiv
_atom_site_adp_type
_atom_site_occupancy
_atom_site_symmetry_multiplicity
_atom_site_calc_flag
_atom_site_refinement_flags
Co Co 0.5000 0.5000 0.5000 0.0239(3) Uani 1 2 d S
N1M N 0.3247(8) 0.5269(3) 0.2521(8) 0.0380(10) Uani 1 1 d .
H1M H 0.3252 0.4904 0.1573 0.046 Uiso 1 1 d R
H2M H 0.3791 0.5670 0.1916 0.046 Uiso 1 1 d R
H3M H 0.1897 0.5356 0.2940 0.046 Uiso 1 1 d R
N1N N 0.2443(8) 0.4565(3) 0.6309(8) 0.0378(10) Uani 1 1 d .
O1N O 0.1115(8) 0.4240(3) 0.5135(8) 0.0512(12) Uani 1 1 d .
O2N O 0.2155(10) 0.4596(4) 0.8232(8) 0.0667(17) Uani 1 1 d .
N2N N 0.5596(8) 0.4036(3) 0.3727(9) 0.0403(10) Uani 1 1 d .
O3N O 0.6049(11) 0.3518(3) 0.4923(9) 0.0582(14) Uani 1 1 d .
O4N O 0.5441(11) 0.3950(3) 0.1781(8) 0.0622(15) Uani 1 1 d .
N1C N 0.0680(13) 0.2500 -0.0032(12) 0.0399(14) Uani 1 2 d SD
C1C C 0.040(3) 0.3136(7) 0.128(3) 0.136(7) Uani 1 1 d .
H11C H 0.0693 0.3568 0.0438 0.163 Uiso 1 1 d R
H12C H 0.1395 0.3121 0.2476 0.163 Uiso 1 1 d R
H13C H -0.1052 0.3161 0.1822 0.163 Uiso 1 1 d R
C2C C 0.269(3) 0.2500 -0.128(4) 0.119(8) Uani 1 2 d SD
H21C H 0.354(3) 0.2927 -0.097(6) 0.143 Uiso 1 1 d D
H22C H 0.238(7) 0.2500 -0.279(3) 0.143 Uiso 1 2 d SD
C3C C -0.101(4) 0.2500 -0.165(4) 0.171(15) Uani 1 2 d SD
H31C H -0.192(4) 0.2927 -0.150(6) 0.205 Uiso 1 1 d D
H32C H -0.043(7) 0.2500 -0.308(3) 0.205 Uiso 1 2 d SD

loop_
_atom_site_aniso_label
_atom_site_aniso_U_11
_atom_site_aniso_U_22
_atom_site_aniso_U_33
_atom_site_aniso_U_23
_atom_site_aniso_U_13
_atom_site_aniso_U_12
Co 0.0237(4) 0.0282(4) 0.0198(4) 0.0006(3) 0.0003(3) -0.0005(3)
N1M 0.036(2) 0.047(3) 0.031(2) 0.0040(19) -0.0019(17) 0.000(2)
N1N 0.032(2) 0.048(3) 0.033(2) 0.0009(19) 0.0013(16) -0.0042(19)
O1N 0.039(2) 0.063(3) 0.052(3) -0.007(2) 0.0024(19) -0.018(2)
O2N 0.057(3) 0.107(5) 0.036(2) 0.005(3) 0.009(2) -0.019(3)
N2N 0.037(2) 0.039(2) 0.044(3) -0.003(2) 0.0031(19) 0.0015(19)
O3N 0.083(4) 0.036(2) 0.055(3) 0.004(2) 0.001(3) 0.009(2)
O4N 0.087(4) 0.062(3) 0.038(2) -0.016(2) 0.004(2) 0.008(3)
N1C 0.038(3) 0.036(3) 0.046(4) 0.000 0.002(3) 0.000
C1C 0.192(19) 0.069(7) 0.146(14) -0.038(8) 0.074(13) -0.013(9)
C2C 0.075(11) 0.150(19) 0.133(17) 0.000 0.058(12) 0.000
C3C 0.098(17) 0.31(5) 0.105(17) 0.000 -0.027(14) 0.000

loop_
_atom_type_symbol
_atom_type_description
_atom_type_scat_dispersion_real
_atom_type_scat_dispersion_imag
_atom_type_scat_source
C C 0.0033 0.0016 'International Tables Vol C Tables 4.2.6.8 and 6.1.1.4'
H H 0.0000 0.0000 'International Tables Vol C Tables 4.2.6.8 and 6.1.1.4'
N N 0.0061 0.0033 'International Tables Vol C Tables 4.2.6.8 and 6.1.1.4'
O O 0.0106 0.0060 'International Tables Vol C Tables 4.2.6.8 and 6.1.1.4'
Co Co 0.3494 0.9721 'International Tables Vol C Tables 4.2.6.8 and 6.1.1.4'

loop_
_geom_angle_atom_site_label_1
_geom_angle_atom_site_label_2
_geom_angle_atom_site_label_3
_geom_angle
_geom_angle_site_symmetry_1
_geom_angle_site_symmetry_3
N1M Co N1M 180.0(2) . 3_666
N1M Co N1N 89.0(2) . .
N1M Co N1N 91.0(2) 3_666 .
N1M Co N1N 91.0(2) . 3_666
N1M Co N1N 89.0(2) 3_666 3_666
N1N Co N1N 179.999(2) . 3_666
N1M Co N2N 90.6(2) . .
N1M Co N2N 89.4(2) 3_666 .
N1N Co N2N 87.6(2) . .
N1N Co N2N 92.4(2) 3_666 .
N1M Co N2N 89.4(2) . 3_666
N1M Co N2N 90.6(2) 3_666 3_666
N1N Co N2N 92.4(2) . 3_666
N1N Co N2N 87.6(2) 3_666 3_666
N2N Co N2N 180.0(3) . 3_666
O2N N1N O1N 120.2(5) . .
O2N N1N Co 121.0(4) . .
O1N N1N Co 118.8(4) . .
O4N N2N O3N 121.0(6) . .
O4N N2N Co 120.0(5) . .
O3N N2N Co 118.9(4) . .
C1C N1C C1C 108.5(14) . 4_565
C1C N1C C3C 108.1(11) . .
C1C N1C C3C 108.1(11) 4_565 .
C1C N1C C2C 113.8(9) . .
C1C N1C C2C 113.8(9) 4_565 .
C3C N1C C2C 104.1(14) . .

loop_
_geom_bond_atom_site_label_1
_geom_bond_atom_site_label_2
_geom_bond_distance
_geom_bond_site_symmetry_2
Co N1M 1.950(5) .
Co N1M 1.950(5) 3_666
Co N1N 1.951(5) .
Co N1N 1.951(5) 3_666
Co N2N 1.965(5) .
Co N2N 1.965(5) 3_666
N1N O2N 1.214(7) .
N1N O1N 1.249(7) .
N2N O4N 1.227(7) .
N2N O3N 1.236(7) .
N1C C1C 1.430(13) .
N1C C1C 1.430(13) 4_565
N1C C3C 1.453(19) .
N1C C2C 1.470(15) .
